data_4300650
_journal_name_full 'Inorganic Chemistry'
_journal_paper_doi 10.1021/ic051718o
_journal_year 2006
_chemical_formula_sum 'C19 H13 Al F10 N2'
_chemical_formula_weight 486.29
_space_group_IT_number 14
_symmetry_cell_setting monoclinic
_symmetry_space_group_name_Hall '-P 2ybc'
_symmetry_space_group_name_H-M 'P 1 21/c 1'
_cell_angle_alpha 90.00
_cell_angle_beta 95.304(4)
_cell_angle_gamma 90.00
_cell_formula_units_Z 4
_cell_length_a 9.4204(5)
_cell_length_b 24.4924(10)
_cell_length_c 8.5734(5)
_cell_measurement_temperature 133(2)
_cell_volume 1969.66(17)
_diffrn_ambient_temperature 133(2)
_exptl_crystal_density_diffrn 1.640
_cod_original_sg_symbol_H-M 'P 21/c'
_cod_database_code 4300650

loop_
_symmetry_equiv_pos_as_xyz
'x, y, z'
'-x, y+1/2, -z+1/2'
'-x, -y, -z'
'x, -y-1/2, z-1/2'

loop_
_atom_site_label
_atom_site_type_symbol
_atom_site_fract_x
_atom_site_fract_y
_atom_site_fract_z
_atom_site_U_iso_or_equiv
_atom_site_adp_type
_atom_site_occupancy
_atom_site_symmetry_multiplicity
_atom_site_calc_flag
_atom_site_refinement_flags
_atom_site_disorder_assembly
_atom_site_disorder_group
Al1 Al 0.44857(5) 0.59845(2) 0.12550(6) 0.03129(15) Uani 1 1 d . . .
N1 N 0.43829(15) 0.65591(6) 0.27658(16) 0.0308(3) Uani 1 1 d . . .
N2 N 0.25619(15) 0.60901(6) 0.03515(16) 0.0303(3) Uani 1 1 d . . .
C1 C 0.32442(19) 0.68662(7) 0.29979(19) 0.0304(4) Uani 1 1 d . . .
C2 C 0.19416(19) 0.68005(7) 0.20990(19) 0.0317(4) Uani 1 1 d . . .
H2A H 0.1181 0.7024 0.2381 0.038 Uiso 1 1 calc R . .
C3 C 0.16195(18) 0.64476(7) 0.08373(19) 0.0308(4) Uani 1 1 d . . .
C4 C 0.3360(2) 0.72983(8) 0.4242(2) 0.0375(4) Uani 1 1 d . . .
H4A H 0.3764 0.7139 0.5234 0.056 Uiso 1 1 calc R . .
H4B H 0.2411 0.7446 0.4372 0.056 Uiso 1 1 calc R . .
H4C H 0.3981 0.7593 0.3934 0.056 Uiso 1 1 calc R . .
C5 C 0.01628(19) 0.64838(8) -0.0034(2) 0.0372(4) Uani 1 1 d . . .
H5A H -0.0248 0.6117 -0.0159 0.056 Uiso 1 1 calc R . .
H5B H 0.0239 0.6646 -0.1068 0.056 Uiso 1 1 calc R . .
H5C H -0.0453 0.6712 0.0558 0.056 Uiso 1 1 calc R . .
C6 C 0.5844(2) 0.61997(9) -0.0233(2) 0.0428(5) Uani 1 1 d . . .
H6A H 0.5659 0.6578 -0.0564 0.064 Uiso 1 1 calc R . .
H6B H 0.5735 0.5959 -0.1149 0.064 Uiso 1 1 calc R . .
H6C H 0.6818 0.6170 0.0272 0.064 Uiso 1 1 calc R . .
C7 C 0.4721(2) 0.52783(8) 0.2299(2) 0.0418(4) Uani 1 1 d . . .
H7A H 0.3835 0.5179 0.2743 0.063 Uiso 1 1 calc R . .
H7B H 0.5498 0.5301 0.3139 0.063 Uiso 1 1 calc R . .
H7C H 0.4949 0.5000 0.1538 0.063 Uiso 1 1 calc R . .
C11 C 0.57216(18) 0.66741(7) 0.36156(19) 0.0312(4) Uani 1 1 d . . .
C12 C 0.66496(19) 0.70531(7) 0.3055(2) 0.0336(4) Uani 1 1 d . . .
C13 C 0.8024(2) 0.71147(7) 0.3712(2) 0.0366(4) Uani 1 1 d . . .
C14 C 0.85177(19) 0.67992(8) 0.4977(2) 0.0382(4) Uani 1 1 d . . .
C15 C 0.7621(2) 0.64281(8) 0.5586(2) 0.0371(4) Uani 1 1 d . . .
C16 C 0.6242(2) 0.63697(7) 0.49121(19) 0.0346(4) Uani 1 1 d . . .
F12 F 0.62010(12) 0.73670(4) 0.18185(12) 0.0428(3) Uani 1 1 d . . .
F13 F 0.88938(12) 0.74780(5) 0.31051(14) 0.0478(3) Uani 1 1 d . . .
F14 F 0.98686(11) 0.68542(5) 0.56116(13) 0.0493(3) Uani 1 1 d . . .
F15 F 0.80988(13) 0.61257(5) 0.68300(12) 0.0487(3) Uani 1 1 d . . .
F16 F 0.53895(12) 0.60058(5) 0.55274(12) 0.0439(3) Uani 1 1 d . . .
C21 C 0.21722(18) 0.57747(7) -0.1023(2) 0.0314(4) Uani 1 1 d . . .
C22 C 0.1732(2) 0.52353(7) -0.0945(2) 0.0349(4) Uani 1 1 d . . .
C23 C 0.1468(2) 0.49202(7) -0.2271(2) 0.0376(4) Uani 1 1 d . . .
C24 C 0.1640(2) 0.51382(8) -0.3718(2) 0.0370(4) Uani 1 1 d . . .
C25 C 0.2043(2) 0.56757(8) -0.3844(2) 0.0368(4) Uani 1 1 d . . .
C26 C 0.23155(19) 0.59839(7) -0.2506(2) 0.0336(4) Uani 1 1 d . . .
F22 F 0.15505(13) 0.50114(5) 0.04560(12) 0.0442(3) Uani 1 1 d . . .
F23 F 0.10596(14) 0.43976(4) -0.21704(14) 0.0526(3) Uani 1 1 d . . .
F24 F 0.14229(13) 0.48284(5) -0.50072(12) 0.0479(3) Uani 1 1 d . . .
F25 F 0.21760(13) 0.58914(5) -0.52565(12) 0.0491(3) Uani 1 1 d . . .
F26 F 0.27151(13) 0.65066(4) -0.26517(12) 0.0437(3) Uani 1 1 d . . .

loop_
_atom_site_aniso_label
_atom_site_aniso_U_11
_atom_site_aniso_U_22
_atom_site_aniso_U_33
_atom_site_aniso_U_23
_atom_site_aniso_U_13
_atom_site_aniso_U_12
Al1 0.0278(3) 0.0338(3) 0.0317(3) -0.0046(2) -0.0006(2) 0.0015(2)
N1 0.0282(8) 0.0327(8) 0.0309(7) -0.0021(6) 0.0003(6) -0.0007(6)
N2 0.0305(8) 0.0320(8) 0.0276(7) -0.0028(6) -0.0007(6) -0.0008(6)
C1 0.0347(10) 0.0284(9) 0.0287(8) 0.0028(7) 0.0058(7) -0.0005(7)
C2 0.0304(9) 0.0331(9) 0.0317(9) 0.0007(7) 0.0035(7) 0.0038(7)
C3 0.0300(9) 0.0324(9) 0.0299(8) 0.0067(7) 0.0024(7) 0.0005(7)
C4 0.0390(10) 0.0360(10) 0.0373(10) -0.0051(7) 0.0029(8) 0.0025(8)
C5 0.0307(10) 0.0404(10) 0.0396(10) 0.0015(8) -0.0014(8) 0.0023(8)
C6 0.0385(11) 0.0484(11) 0.0418(10) -0.0071(8) 0.0054(8) -0.0006(9)
C7 0.0396(11) 0.0415(10) 0.0433(10) -0.0043(8) -0.0021(8) 0.0055(8)
C11 0.0307(10) 0.0327(9) 0.0299(8) -0.0053(7) 0.0010(7) 0.0000(7)
C12 0.0356(10) 0.0314(9) 0.0333(9) -0.0024(7) 0.0011(7) -0.0001(7)
C13 0.0336(10) 0.0354(10) 0.0413(10) -0.0064(8) 0.0064(8) -0.0048(8)
C14 0.0276(10) 0.0480(11) 0.0381(10) -0.0128(8) -0.0022(8) -0.0002(8)
C15 0.0386(11) 0.0432(11) 0.0284(8) -0.0041(7) -0.0033(7) 0.0068(8)
C16 0.0363(10) 0.0363(10) 0.0311(9) -0.0035(7) 0.0035(7) -0.0041(8)
F12 0.0453(7) 0.0372(6) 0.0446(6) 0.0084(5) -0.0026(5) -0.0039(5)
F13 0.0391(6) 0.0473(7) 0.0577(7) -0.0042(5) 0.0074(5) -0.0144(5)
F14 0.0287(6) 0.0689(8) 0.0488(6) -0.0138(6) -0.0049(5) -0.0001(5)
F15 0.0502(7) 0.0607(7) 0.0329(6) 0.0025(5) -0.0086(5) 0.0056(6)
F16 0.0461(7) 0.0510(7) 0.0340(5) 0.0062(5) 0.0009(5) -0.0096(5)
C21 0.0268(9) 0.0341(9) 0.0323(9) -0.0013(7) -0.0021(7) -0.0001(7)
C22 0.0333(10) 0.0383(10) 0.0325(9) 0.0041(7) 0.0008(7) -0.0031(8)
C23 0.0365(10) 0.0301(9) 0.0448(10) -0.0018(8) -0.0029(8) -0.0045(8)
C24 0.0341(10) 0.0409(10) 0.0349(9) -0.0105(8) -0.0023(7) 0.0003(8)
C25 0.0365(10) 0.0449(11) 0.0288(9) 0.0022(7) 0.0018(7) -0.0012(8)
C26 0.0335(10) 0.0324(9) 0.0344(9) 0.0011(7) 0.0004(7) -0.0039(7)
F22 0.0514(7) 0.0447(6) 0.0359(6) 0.0071(5) 0.0004(5) -0.0111(5)
F23 0.0654(8) 0.0339(6) 0.0570(7) -0.0039(5) -0.0031(6) -0.0141(6)
F24 0.0504(7) 0.0514(7) 0.0408(6) -0.0174(5) -0.0025(5) -0.0005(5)
F25 0.0596(8) 0.0585(7) 0.0288(6) 0.0039(5) 0.0019(5) -0.0063(6)
F26 0.0554(7) 0.0351(6) 0.0396(6) 0.0045(4) -0.0009(5) -0.0098(5)

loop_
_geom_bond_atom_site_label_1
_geom_bond_atom_site_label_2
_geom_bond_distance
_geom_bond_site_symmetry_2
_geom_bond_publ_flag
Al1 N1 1.9212(15) . ?
Al1 N2 1.9214(15) . ?
Al1 C7 1.951(2) . ?
Al1 C6 1.961(2) . ?
N1 C1 1.340(2) . ?
N1 C11 1.425(2) . ?
N2 C3 1.340(2) . ?
N2 C21 1.428(2) . ?
C1 C2 1.397(2) . ?
C1 C4 1.500(2) . ?
C2 C3 1.396(2) . ?
C3 C5 1.503(2) . ?
C11 C16 1.390(2) . ?
C11 C12 1.391(3) . ?
C12 F12 1.346(2) . ?
C12 C13 1.372(3) . ?
C13 F13 1.346(2) . ?
C13 C14 1.377(3) . ?
C14 F14 1.344(2) . ?
C14 C15 1.376(3) . ?
C15 F15 1.341(2) . ?
C15 C16 1.380(3) . ?
C16 F16 1.340(2) . ?
C21 C22 1.388(3) . ?
C21 C26 1.389(2) . ?
C22 F22 1.345(2) . ?
C22 C23 1.377(3) . ?
C23 F23 1.342(2) . ?
C23 C24 1.374(3) . ?
C24 F24 1.341(2) . ?
C24 C25 1.377(3) . ?
C25 F25 1.338(2) . ?
C25 C26 1.378(3) . ?
C26 F26 1.344(2) . ?
